data_4335884
loop_
_publ_author_name
'Matteo Atzori'
'Samia Benmansour'
'Guillermo M\'inguez Espallargas'
'Miguel Clemente-Le\'on'
'Alexandre Abherv\'e'
'Patricia G\'omez-Claramunt'
'Eugenio Coronado'
'Flavia Artizzu'
'Elisa Sessini'
'Paola Deplano'
'Angela Serpe'
'Maria Laura Mercuri'
'Carlos J. G\'omez Garc\'ia'

_publ_section_title
;
 A Family of Layered Chiral Porous Magnets Exhibiting Tunable Ordering
 Temperatures
;
_journal_name_full 'Inorganic Chemistry'
_journal_page_first 10031
_journal_page_last 10040
_journal_paper_doi 10.1021/ic4013284
_journal_volume 52
_journal_year 2013
_chemical_formula_sum 'C60 H41 Br6 Cr Mn N6 O16'
_chemical_formula_weight 1688.39
_chemical_name_systematic
;
 ?
;
_space_group_IT_number 162
_symmetry_cell_setting trigonal
_symmetry_space_group_name_Hall '-P 3 2'
_symmetry_space_group_name_H-M 'P -3 1 m'
_atom_sites_solution_hydrogens geom
_atom_sites_solution_primary direct
_atom_sites_solution_secondary difmap
_audit_creation_method SHELXL-97
_cell_angle_alpha 90.00
_cell_angle_beta 90.00
_cell_angle_gamma 120.00
_cell_formula_units_Z 1
_cell_length_a 13.7999(5)
_cell_length_b 13.7999(5)
_cell_length_c 9.2118(6)
_cell_measurement_reflns_used 985
_cell_measurement_temperature 120(2)
_cell_measurement_theta_max 24.9415
_cell_measurement_theta_min 1.7005
_cell_volume 1519.24(13)
_computing_cell_refinement
;
CrysAlisPro, Agilent Technologies,
Version 1.171.35.19 (release 27-10-2011 CrysAlis171 .NET)
(compiled Oct 27 2011,15:02:11)
;
_computing_data_collection
;
CrysAlisPro, Agilent Technologies,
Version 1.171.35.19 (release 27-10-2011 CrysAlis171 .NET)
(compiled Oct 27 2011,15:02:11)
;
_computing_data_reduction
;
CrysAlisPro, Agilent Technologies,
Version 1.171.35.19 (release 27-10-2011 CrysAlis171 .NET)
(compiled Oct 27 2011,15:02:11)
;
_computing_structure_refinement 'SHELXL-97 (Sheldrick, 1997)'
_computing_structure_solution 'SHELXS-97 (Sheldrick, 1990)'
_diffrn_ambient_temperature 120(2)
_diffrn_detector_area_resol_mean 16.0267
_diffrn_measured_fraction_theta_full 1.000
_diffrn_measured_fraction_theta_max 1.000
_diffrn_measurement_device_type 'SuperNova, Single source at offset), Sapphire3'
_diffrn_measurement_method '\w scans'
_diffrn_radiation_monochromator mirror
_diffrn_radiation_source 'SuperNova (Mo) x-ray Source'
_diffrn_radiation_type MoK\a
_diffrn_radiation_wavelength 0.71073
_diffrn_reflns_av_R_equivalents 0.0602
_diffrn_reflns_av_sigmaI/netI 0.0449
_diffrn_reflns_limit_h_max 16
_diffrn_reflns_limit_h_min -16
_diffrn_reflns_limit_k_max 15
_diffrn_reflns_limit_k_min -15
_diffrn_reflns_limit_l_max 10
_diffrn_reflns_limit_l_min -10
_diffrn_reflns_number 6252
_diffrn_reflns_theta_full 25.00
_diffrn_reflns_theta_max 25.00
_diffrn_reflns_theta_min 1.70
_exptl_absorpt_coefficient_mu 4.407
_exptl_absorpt_correction_T_max 1.00000
_exptl_absorpt_correction_T_min 0.68487
_exptl_absorpt_correction_type multi-scan
_exptl_absorpt_process_details
;
CrysAlisPro, Agilent Technologies,
Version 1.171.35.19 (release 27-10-2011 CrysAlis171 .NET)
(compiled Oct 27 2011,15:02:11)
empirical absorption correction using spherical harmonics,
 implemented in SCALE3 ABSPACK scaling algorithm.
;
_exptl_crystal_colour black
_exptl_crystal_density_diffrn 1.845
_exptl_crystal_description needle
_exptl_crystal_F_000 830
_exptl_crystal_size_max 0.10
_exptl_crystal_size_mid 0.07
_exptl_crystal_size_min 0.05
_refine_diff_density_max 1.987
_refine_diff_density_min -1.233
_refine_diff_density_rms 0.261
_refine_ls_extinction_method none
_refine_ls_goodness_of_fit_ref 1.240
_refine_ls_hydrogen_treatment mixed
_refine_ls_matrix_type full
_refine_ls_number_parameters 72
_refine_ls_number_reflns 975
_refine_ls_number_restraints 3
_refine_ls_restrained_S_all 1.238
_refine_ls_R_factor_all 0.1542
_refine_ls_R_factor_gt 0.1352
_refine_ls_shift/su_max 0.000
_refine_ls_shift/su_mean 0.000
_refine_ls_structure_factor_coef Fsqd
_refine_ls_weighting_details 'calc w=1/[\s^2^(Fo^2^)+(0.0614P)^2^+83.7721P] where P=(Fo^2^+2Fc^2^)/3'
_refine_ls_weighting_scheme calc
_refine_ls_wR_factor_gt 0.3034
_refine_ls_wR_factor_ref 0.3272
_reflns_number_gt 824
_reflns_number_total 975
_reflns_threshold_expression >2sigma(I)
_cod_data_source_file ic4013284_si_002.cif
_cod_data_source_block 59bbb
_cod_database_code 4335884

loop_
_symmetry_equiv_pos_as_xyz
'x, y, z'
'-y, x-y, z'
'-x+y, -x, z'
'-y, -x, -z'
'-x+y, y, -z'
'x, x-y, -z'
'-x, -y, -z'
'y, -x+y, -z'
'x-y, x, -z'
'y, x, z'
'x-y, -y, z'
'-x, -x+y, z'

loop_
_atom_site_label
_atom_site_type_symbol
_atom_site_fract_x
_atom_site_fract_y
_atom_site_fract_z
_atom_site_U_iso_or_equiv
_atom_site_adp_type
_atom_site_occupancy
_atom_site_symmetry_multiplicity
_atom_site_calc_flag
_atom_site_refinement_flags
_atom_site_disorder_assembly
_atom_site_disorder_group
Mn1 Mn 0.6667 0.3333 0.0000 0.048(2) Uani 0.50 6 d SPD . 1
Cr1 Cr 0.6667 0.3333 0.0000 0.048(2) Uani 0.50 6 d SP . 2
C1 C 0.5755(17) 0.0000 0.108(3) 0.034(6) Uani 1 2 d S . .
Br1 Br 0.67752(17) 0.0000 0.2471(3) 0.0436(9) Uani 1 2 d S . .
C2 C 0.5898(11) 0.1042(13) 0.0618(17) 0.025(3) Uani 1 1 d . . .
O2 O 0.6596(10) 0.1957(11) 0.1078(13) 0.040(3) Uani 1 1 d . . .
N11 N 0.4409(9) -0.1182(18) 0.5000 0.043(6) Uani 1 2 d S . .
C12 C 0.5302(17) -0.0611(14) 0.5848(17) 0.039(4) Uani 1 1 d . . .
C13 C 0.5692(19) -0.1183(17) 0.6766(19) 0.047(5) Uani 1 1 d . . .
H13 H 0.5330 -0.1977 0.6754 0.057 Uiso 1 1 calc R . .
C14 C 0.6594(19) -0.0576(19) 0.7664(19) 0.053(5) Uani 1 1 d . . .
H14 H 0.6826 -0.0962 0.8302 0.064 Uiso 1 1 calc R . .
O11W O 0.3333 -0.3333 0.5000 0.12(3) Uiso 0.50 6 d SPD A 1
H11W H 0.2622(9) -0.3689(4) 0.5000 0.174 Uiso 0.50 2 d SPD B 1
O1W O 0.6667 0.3333 -0.339(3) 0.12(3) Uiso 0.25 3 d SPD C 2
H1W H 0.6461 0.2669 -0.3696 0.174 Uiso 0.17 1 d PD D 2
C1S C 1.0000 0.0000 0.5000 0.14(3) Uiso 1 12 d S . .
C2S C 0.886(8) -0.057(4) 0.5000 0.14(3) Uiso 0.33 2 d SP . .
O2S O 0.886(8) -0.057(4) 0.5000 0.14(3) Uiso 0.17 2 d SP . .
C11S C 1.0000 0.0000 0.0000 0.13(3) Uiso 1 12 d S . .
C12S C 0.885(7) -0.057(4) 0.0000 0.13(3) Uiso 0.33 2 d SP . .
O12S O 0.885(7) -0.057(4) 0.0000 0.13(3) Uiso 0.17 2 d SP . .

loop_
_atom_site_aniso_label
_atom_site_aniso_U_11
_atom_site_aniso_U_22
_atom_site_aniso_U_33
_atom_site_aniso_U_23
_atom_site_aniso_U_13
_atom_site_aniso_U_12
Mn1 0.019(2) 0.019(2) 0.106(7) 0.000 0.000 0.0093(10)
Cr1 0.019(2) 0.019(2) 0.106(7) 0.000 0.000 0.0093(10)
C1 0.025(8) 0.045(14) 0.038(14) 0.000 0.008(9) 0.023(7)
Br1 0.0278(10) 0.065(2) 0.0504(16) 0.000 -0.0046(10) 0.0324(10)
C2 0.011(7) 0.027(9) 0.035(9) 0.001(7) 0.003(7) 0.008(7)
O2 0.021(6) 0.046(8) 0.049(7) 0.000(6) 0.000(6) 0.013(6)
N11 0.049(10) 0.036(12) 0.041(12) 0.000 0.016(10) 0.018(6)
C12 0.066(13) 0.031(10) 0.019(8) 0.003(7) 0.005(8) 0.024(10)
C13 0.067(14) 0.039(11) 0.040(10) 0.002(9) 0.004(10) 0.030(10)
C14 0.061(13) 0.081(15) 0.043(10) 0.007(11) 0.001(11) 0.055(12)

loop_
_atom_type_symbol
_atom_type_description
_atom_type_scat_dispersion_real
_atom_type_scat_dispersion_imag
_atom_type_scat_source
C C 0.0033 0.0016 'International Tables Vol C Tables 4.2.6.8 and 6.1.1.4'
H H 0.0000 0.0000 'International Tables Vol C Tables 4.2.6.8 and 6.1.1.4'
N N 0.0061 0.0033 'International Tables Vol C Tables 4.2.6.8 and 6.1.1.4'
O O 0.0106 0.0060 'International Tables Vol C Tables 4.2.6.8 and 6.1.1.4'
Cr Cr 0.3209 0.6236 'International Tables Vol C Tables 4.2.6.8 and 6.1.1.4'
Mn Mn 0.3368 0.7283 'International Tables Vol C Tables 4.2.6.8 and 6.1.1.4'
Br Br -0.2901 2.4595 'International Tables Vol C Tables 4.2.6.8 and 6.1.1.4'

loop_
_geom_angle_atom_site_label_1
_geom_angle_atom_site_label_2
_geom_angle_atom_site_label_3
_geom_angle
_geom_angle_site_symmetry_1
_geom_angle_site_symmetry_3
O2 Mn1 O2 84.1(7) . 4_665
O2 Mn1 O2 77.0(7) . 5_655
O2 Mn1 O2 99.5(4) 4_665 5_655
O2 Mn1 O2 99.5(4) . 2_655
O2 Mn1 O2 77.0(7) 4_665 2_655
O2 Mn1 O2 175.4(7) 5_655 2_655
O2 Mn1 O2 99.5(4) . 3_665
O2 Mn1 O2 175.4(7) 4_665 3_665
O2 Mn1 O2 84.1(7) 5_655 3_665
O2 Mn1 O2 99.5(4) 2_655 3_665
O2 Mn1 O2 175.4(7) . 6
O2 Mn1 O2 99.5(4) 4_665 6
O2 Mn1 O2 99.5(4) 5_655 6
O2 Mn1 O2 84.1(7) 2_655 6
O2 Mn1 O2 77.0(7) 3_665 6
C2 C1 C2 123(2) 11 .
C2 C1 Br1 118.3(11) 11 .
C2 C1 Br1 118.3(11) . .
O2 C2 C1 125.8(16) . .
O2 C2 C2 116.1(9) . 5_655
C1 C2 C2 118.0(11) . 5_655
C2 O2 Mn1 115.3(10) . .
C12 N11 C12 118(2) 5_656 .
N11 C12 C13 120.8(17) . .
N11 C12 C12 120.8(11) . 11
C13 C12 C12 118.5(11) . 11
C14 C13 C12 119.6(19) . .
C14 C13 H13 120.2 . .
C12 C13 H13 120.2 . .
C14 C14 C13 121.8(12) 11 .
C14 C14 H14 119.1 11 .
C13 C14 H14 119.1 . .
O2S C1S C2S 60.000(2) 9_546 .
O2S C1S C2S 120.000(2) 9_546 7_756
C2S C1S C2S 180.000(12) . 7_756
O2S C1S O2S 180(5) 9_546 3_765
C2S C1S O2S 120.000(4) . 3_765
C2S C1S O2S 60.000(17) 7_756 3_765
O2S C1S O2S 120.000(2) 9_546 7_756
C2S C1S O2S 180.000(12) . 7_756
O2S C1S O2S 60.000(18) 3_765 7_756
O2S C1S C2S 180(5) 9_546 3_765
C2S C1S C2S 120.000(4) . 3_765
C2S C1S C2S 60.000(17) 7_756 3_765
O2S C1S C2S 60.000(17) 7_756 3_765
C2S C1S C2S 60.000(1) . 9_546
C2S C1S C2S 120.000(11) 7_756 9_546
O2S C1S C2S 180.000(8) 3_765 9_546
O2S C1S C2S 120.000(11) 7_756 9_546
C2S C1S C2S 180.000(8) 3_765 9_546
O2S C1S C2S 60.000(5) 9_546 2_645
C2S C1S C2S 120.000(7) . 2_645
C2S C1S C2S 60.000(2) 7_756 2_645
O2S C1S C2S 120.000(14) 3_765 2_645
O2S C1S C2S 60.000(2) 7_756 2_645
C2S C1S C2S 120.000(14) 3_765 2_645
C2S C1S C2S 60.000(5) 9_546 2_645
O2S C1S O2S 60.000(5) 9_546 2_645
C2S C1S O2S 120.000(7) . 2_645
C2S C1S O2S 60.000(2) 7_756 2_645
O2S C1S O2S 120.000(14) 3_765 2_645
O2S C1S O2S 60.000(2) 7_756 2_645
C2S C1S O2S 120.000(14) 3_765 2_645
C2S C1S O2S 60.000(5) 9_546 2_645
O2S C1S O2S 120.000(5) 9_546 8_666
C2S C1S O2S 60.000(3) . 8_666
C2S C1S O2S 120.000(12) 7_756 8_666
O2S C1S O2S 60.000(4) 3_765 8_666
O2S C1S O2S 120.000(12) 7_756 8_666
C2S C1S O2S 60.000(4) 3_765 8_666
C2S C1S O2S 120.000(5) 9_546 8_666
C2S C1S O2S 180.000(10) 2_645 8_666
O2S C1S O2S 180.000(10) 2_645 8_666
O2S C1S C2S 120.000(5) 9_546 8_666
C2S C1S C2S 60.000(3) . 8_666
C2S C1S C2S 120.000(12) 7_756 8_666
O2S C1S C2S 60.000(4) 3_765 8_666
O2S C1S C2S 120.000(12) 7_756 8_666
C2S C1S C2S 60.000(4) 3_765 8_666
C2S C1S C2S 120.000(5) 9_546 8_666
C2S C1S C2S 180.000(10) 2_645 8_666
O2S C1S C2S 180.000(10) 2_645 8_666
O2S C2S C1S 60.0 8_666 .
C1S C2S C2S 60.000(5) . 8_666
O2S C2S O2S 120.00(4) 8_666 9_546
C1S C2S O2S 60.000(4) . 9_546
C2S C2S O2S 120.00(4) 8_666 9_546
O2S C2S C2S 120.00(4) 8_666 9_546
C1S C2S C2S 60.000(4) . 9_546
C2S C2S C2S 120.00(4) 8_666 9_546
O12S C11S O12S 120.000(5) 7_755 9_545
C12S C11S O12S 120.000(5) 7_755 9_545
O12S C11S O12S 60.000(5) 7_755 3_765
C12S C11S O12S 60.000(5) 7_755 3_765
O12S C11S O12S 180(4) 9_545 3_765
O12S C11S C12S 180(4) 7_755 .
C12S C11S C12S 180(4) 7_755 .
O12S C11S C12S 60.000(9) 9_545 .
O12S C11S C12S 120.000(9) 3_765 .
O12S C11S C12S 60.000(5) 7_755 3_765
C12S C11S C12S 60.000(5) 7_755 3_765
O12S C11S C12S 180(4) 9_545 3_765
C12S C11S C12S 120.000(5) . 3_765
O12S C11S C12S 120.000(5) 7_755 9_545
C12S C11S C12S 120.000(5) 7_755 9_545
O12S C11S C12S 180.000(7) 3_765 9_545
C12S C11S C12S 60.000(5) . 9_545
C12S C11S C12S 180.000(7) 3_765 9_545
O12S C11S C12S 60.000(4) 7_755 2_645
C12S C11S C12S 60.000(4) 7_755 2_645
O12S C11S C12S 60.000(5) 9_545 2_645
O12S C11S C12S 120.000(4) 3_765 2_645
C12S C11S C12S 120.000(4) . 2_645
C12S C11S C12S 120.000(4) 3_765 2_645
C12S C11S C12S 60.000(5) 9_545 2_645
O12S C11S O12S 60.000(4) 7_755 2_645
C12S C11S O12S 60.000(4) 7_755 2_645
O12S C11S O12S 60.000(5) 9_545 2_645
O12S C11S O12S 120.000(4) 3_765 2_645
C12S C11S O12S 120.000(4) . 2_645
C12S C11S O12S 120.000(4) 3_765 2_645
C12S C11S O12S 60.000(5) 9_545 2_645
O12S C11S O12S 120.000(5) 7_755 8_665
C12S C11S O12S 120.000(5) 7_755 8_665
O12S C11S O12S 120.000(4) 9_545 8_665
O12S C11S O12S 60.000(4) 3_765 8_665
C12S C11S O12S 60.000(5) . 8_665
C12S C11S O12S 60.000(4) 3_765 8_665
C12S C11S O12S 120.000(4) 9_545 8_665
C12S C11S O12S 180(4) 2_645 8_665
O12S C11S O12S 180(4) 2_645 8_665
O12S C11S C12S 120.000(5) 7_755 8_665
C12S C11S C12S 120.000(5) 7_755 8_665
O12S C11S C12S 120.000(4) 9_545 8_665
O12S C11S C12S 60.000(4) 3_765 8_665
C12S C11S C12S 60.000(5) . 8_665
C12S C11S C12S 60.000(4) 3_765 8_665
C12S C11S C12S 120.000(4) 9_545 8_665
C12S C11S C12S 180(4) 2_645 8_665
O12S C11S C12S 180(4) 2_645 8_665
O12S C12S C11S 60.000(1) 9_545 .
C12S C12S C11S 60.000(1) 9_545 .
O12S C12S C12S 120.000(7) 9_545 8_665
C12S C12S C12S 120.000(7) 9_545 8_665
C11S C12S C12S 60.000(4) . 8_665
O12S C12S O12S 120.000(7) 9_545 8_665
C12S C12S O12S 120.000(7) 9_545 8_665
C11S C12S O12S 60.000(4) . 8_665

loop_
_geom_bond_atom_site_label_1
_geom_bond_atom_site_label_2
_geom_bond_distance
_geom_bond_site_symmetry_2
Mn1 O2 2.102(13) .
Mn1 O2 2.102(13) 4_665
Mn1 O2 2.102(13) 5_655
Mn1 O2 2.102(13) 2_655
Mn1 O2 2.102(13) 3_665
Mn1 O2 2.102(13) 6
C1 C2 1.415(19) 11
C1 C2 1.415(19) .
C1 Br1 1.90(3) .
C2 O2 1.219(19) .
C2 C2 1.54(3) 5_655
N11 C12 1.33(2) 5_656
N11 C12 1.33(2) .
C12 C13 1.43(3) .
C12 C12 1.46(3) 11
C13 C14 1.38(3) .
C13 H13 0.9500 .
C14 C14 1.38(5) 11
C14 H14 0.9500 .
O11W H11W 0.850(10) .
O1W H1W 0.860(10) .
C1S O2S 1.36(9) 9_546
C1S C2S 1.36(9) .
C1S C2S 1.36(9) 7_756
C1S O2S 1.36(9) 3_765
C1S O2S 1.36(9) 7_756
C1S C2S 1.36(9) 3_765
C1S C2S 1.36(9) 9_546
C1S C2S 1.36(9) 2_645
C1S O2S 1.36(9) 2_645
C1S O2S 1.36(9) 8_666
C1S C2S 1.36(9) 8_666
C2S O2S 1.36(9) 8_666
C2S C2S 1.36(9) 8_666
C2S O2S 1.36(9) 9_546
C2S C2S 1.36(9) 9_546
C11S O12S 1.37(9) 7_755
C11S C12S 1.37(9) 7_755
C11S O12S 1.37(9) 9_545
C11S O12S 1.37(9) 3_765
C11S C12S 1.37(9) .
C11S C12S 1.37(9) 3_765
C11S C12S 1.37(9) 9_545
C11S C12S 1.37(9) 2_645
C11S O12S 1.37(9) 2_645
C11S O12S 1.37(9) 8_665
C11S C12S 1.37(9) 8_665
C12S O12S 1.37(9) 9_545
C12S C12S 1.37(9) 9_545
C12S C12S 1.37(9) 8_665
C12S O12S 1.37(9) 8_665

loop_
_geom_torsion_atom_site_label_1
_geom_torsion_atom_site_label_2
_geom_torsion_atom_site_label_3
_geom_torsion_atom_site_label_4
_geom_torsion
_geom_torsion_site_symmetry_1
_geom_torsion_site_symmetry_4
C2 C1 C2 O2 173.1(14) 11 .
Br1 C1 C2 O2 -3(3) . .
C2 C1 C2 C2 -10(4) 11 5_655
Br1 C1 C2 C2 174.1(14) . 5_655
C1 C2 O2 Mn1 174.3(15) . .
C2 C2 O2 Mn1 -3(2) 5_655 .
O2 Mn1 O2 C2 -99.9(12) 4_665 .
O2 Mn1 O2 C2 1.3(9) 5_655 .
O2 Mn1 O2 C2 -175.7(11) 2_655 .
O2 Mn1 O2 C2 82.9(14) 3_665 .
C12 N11 C12 C13 -179.2(19) 5_656 .
C12 N11 C12 C12 0.000(2) 5_656 11
N11 C12 C13 C14 -178.0(16) . .
C12 C12 C13 C14 3(2) 11 .
C12 C13 C14 C14 -3(2) . 11
O2S C1S C2S O2S 180.0 9_546 8_666
O2S C1S C2S O2S 0.0 3_765 8_666
C2S C1S C2S O2S 0.0 3_765 8_666
C2S C1S C2S O2S 180.0 9_546 8_666
C2S C1S C2S O2S 180.0 2_645 8_666
O2S C1S C2S O2S 180.0 2_645 8_666
C2S C1S C2S O2S 0.0 8_666 8_666
O2S C1S C2S C2S 180.0 9_546 8_666
O2S C1S C2S C2S 0.0 3_765 8_666
C2S C1S C2S C2S 0.0 3_765 8_666
C2S C1S C2S C2S 180.0 9_546 8_666
C2S C1S C2S C2S 180.0 2_645 8_666
O2S C1S C2S C2S 180.0 2_645 8_666
O2S C1S C2S C2S 0.0 8_666 8_666
O2S C1S C2S O2S 180.0 3_765 9_546
C2S C1S C2S O2S 180.0 3_765 9_546
C2S C1S C2S O2S 0.0 9_546 9_546
C2S C1S C2S O2S 0.0 2_645 9_546
O2S C1S C2S O2S 0.0 2_645 9_546
O2S C1S C2S O2S 180.0 8_666 9_546
C2S C1S C2S O2S 180.0 8_666 9_546
O2S C1S C2S C2S 0.0 9_546 9_546
O2S C1S C2S C2S 180.0 3_765 9_546
C2S C1S C2S C2S 180.0 3_765 9_546
C2S C1S C2S C2S 0.0 2_645 9_546
O2S C1S C2S C2S 0.0 2_645 9_546
O2S C1S C2S C2S 180.0 8_666 9_546
C2S C1S C2S C2S 180.0 8_666 9_546
O12S C11S C12S O12S 180.0 3_765 9_545
C12S C11S C12S O12S 180.0 3_765 9_545
C12S C11S C12S O12S 0.0 9_545 9_545
C12S C11S C12S O12S 0.0 2_645 9_545
O12S C11S C12S O12S 0.0 2_645 9_545
O12S C11S C12S O12S 180.0 8_665 9_545
C12S C11S C12S O12S 180.0 8_665 9_545
O12S C11S C12S C12S 0.0 9_545 9_545
O12S C11S C12S C12S 180.0 3_765 9_545
C12S C11S C12S C12S 180.0 3_765 9_545
C12S C11S C12S C12S 0.0 2_645 9_545
O12S C11S C12S C12S 0.0 2_645 9_545
O12S C11S C12S C12S 180.0 8_665 9_545
C12S C11S C12S C12S 180.0 8_665 9_545
O12S C11S C12S C12S 180.0 9_545 8_665
O12S C11S C12S C12S 0.0 3_765 8_665
C12S C11S C12S C12S 0.0 3_765 8_665
C12S C11S C12S C12S 180.0 9_545 8_665
C12S C11S C12S C12S 180.0 2_645 8_665
O12S C11S C12S C12S 180.0 2_645 8_665
O12S C11S C12S C12S 0.0 8_665 8_665
O12S C11S C12S O12S 180.0 9_545 8_665
O12S C11S C12S O12S 0.0 3_765 8_665
C12S C11S C12S O12S 0.0 3_765 8_665
C12S C11S C12S O12S 180.0 9_545 8_665
C12S C11S C12S O12S 180.0 2_645 8_665
O12S C11S C12S O12S 180.0 2_645 8_665
C12S C11S C12S O12S 0.0 8_665 8_665
